data_7220226
loop_
_publ_author_name
'Zou, Shuzhi'
'Li, Qipeng'
'Du, Shaowu'

_publ_section_title
;
 Efficient and tunable multi-color and white light Ln-MOFs with high
 luminescent quantum yields
;
_journal_name_full 'RSC Adv.'
_journal_paper_doi 10.1039/C5RA03710G
_journal_year 2015
_chemical_formula_sum 'C51 H35 Eu2 N5 O13'
_chemical_formula_weight 1229.76
_chemical_name_systematic C51H35Eu2N5O13
_space_group_IT_number 2
_symmetry_space_group_name_Hall '-P 1'
_symmetry_space_group_name_H-M 'P -1'
_atom_sites_solution_hydrogens geom
_atom_sites_solution_primary direct
_atom_sites_solution_secondary difmap
_audit_creation_method SHELXL-97
_audit_update_record
;
2014-11-07 deposited with the CCDC.
2015-04-10 downloaded from the CCDC.
;
_cell_angle_alpha 69.321(11)
_cell_angle_beta 67.503(12)
_cell_angle_gamma 78.329(15)
_cell_formula_units_Z 2
_cell_length_a 12.6080(2)
_cell_length_b 14.21450(10)
_cell_length_c 14.8980(5)
_cell_measurement_temperature 293(2)
_cell_volume 2300.9(3)
_computing_structure_refinement 'SHELXL-97 (Sheldrick, 1997)'
_computing_structure_solution 'SHELXS-97 (Sheldrick, 1990)'
_diffrn_ambient_temperature 293(2)
_diffrn_measured_fraction_theta_full 0.960
_diffrn_measured_fraction_theta_max 0.960
_diffrn_radiation_monochromator graphite
_diffrn_radiation_source 'fine-focus sealed tube'
_diffrn_radiation_type MoK\a
_diffrn_radiation_wavelength 0.71073
_diffrn_reflns_av_R_equivalents 0.0457
_diffrn_reflns_av_sigmaI/netI 0.0367
_diffrn_reflns_limit_h_max 16
_diffrn_reflns_limit_h_min -15
_diffrn_reflns_limit_k_max 18
_diffrn_reflns_limit_k_min -18
_diffrn_reflns_limit_l_max 17
_diffrn_reflns_limit_l_min -19
_diffrn_reflns_number 18332
_diffrn_reflns_theta_full 27.51
_diffrn_reflns_theta_max 27.51
_diffrn_reflns_theta_min 2.03
_exptl_absorpt_coefficient_mu 2.775
_exptl_crystal_colour Colorless
_exptl_crystal_density_diffrn 1.775
_exptl_crystal_density_method 'not measured'
_exptl_crystal_F_000 1212
_platon_squeeze_details
;
;
_refine_diff_density_max 2.311
_refine_diff_density_min -1.944
_refine_diff_density_rms 0.289
_refine_ls_extinction_method none
_refine_ls_goodness_of_fit_ref 0.990
_refine_ls_hydrogen_treatment mixed
_refine_ls_matrix_type full
_refine_ls_number_parameters 640
_refine_ls_number_reflns 10155
_refine_ls_number_restraints 0
_refine_ls_restrained_S_all 0.990
_refine_ls_R_factor_all 0.0429
_refine_ls_R_factor_gt 0.0364
_refine_ls_shift/su_max 0.003
_refine_ls_shift/su_mean 0.001
_refine_ls_structure_factor_coef Fsqd
_refine_ls_weighting_details 'calc w=1/[\s^2^(Fo^2^)+(0.1209P)^2^+3.8602P] where P=(Fo^2^+2Fc^2^)/3'
_refine_ls_weighting_scheme calc
_refine_ls_wR_factor_gt 0.1160
_refine_ls_wR_factor_ref 0.1515
_reflns_number_gt 9383
_reflns_number_total 10155
_reflns_threshold_expression >2sigma(I)
_cod_data_source_file c5ra03710g2.cif
_cod_data_source_block a
_cod_original_cell_volume 2300.88(9)
_cod_original_sg_symbol_H-M P-1
_cod_database_code 7220226

loop_
_symmetry_equiv_pos_as_xyz
'x, y, z'
'-x, -y, -z'

loop_
_atom_site_label
_atom_site_type_symbol
_atom_site_fract_x
_atom_site_fract_y
_atom_site_fract_z
_atom_site_U_iso_or_equiv
_atom_site_adp_type
_atom_site_occupancy
_atom_site_symmetry_multiplicity
_atom_site_calc_flag
_atom_site_refinement_flags
Eu1 Eu 0.435609(17) 0.481576(14) 0.403678(14) 0.01951(9) Uani 1 1 d .
Eu2 Eu 0.948456(16) 0.946140(14) -0.092971(14) 0.01788(9) Uani 1 1 d .
O14 O 0.4436(3) 0.5094(3) 0.2220(3) 0.0339(8) Uani 1 1 d .
O13 O 1.0704(3) 0.8209(3) -0.1761(3) 0.0341(8) Uani 1 1 d .
O12 O 0.5297(3) 0.6056(2) 0.4401(2) 0.0274(7) Uani 1 1 d .
O11 O 0.8052(3) 0.9528(3) 0.0647(2) 0.0325(7) Uani 1 1 d .
O10 O 0.8713(3) 0.9886(3) 0.1673(3) 0.0379(8) Uani 1 1 d .
O9 O 1.3627(3) 0.5813(3) -0.3620(3) 0.0326(7) Uani 1 1 d .
O8 O 1.3072(3) 0.5623(3) -0.4795(3) 0.0349(8) Uani 1 1 d .
O7 O 0.9910(3) 0.9529(3) -0.2686(3) 0.0359(8) Uani 1 1 d .
O6 O 0.0352(3) 0.8545(3) 0.0248(3) 0.0385(8) Uani 1 1 d .
C30 C 0.5354(4) 0.6726(3) 0.3549(3) 0.0249(8) Uani 1 1 d .
O20 O 0.5081(4) 0.6555(3) 0.2912(3) 0.0420(9) Uani 1 1 d .
N1 N 0.2659(3) 0.3608(3) 0.5179(3) 0.0307(8) Uani 1 1 d .
O4 O 0.2877(3) 0.5610(4) 0.3287(3) 0.0448(10) Uani 1 1 d .
C2 C 0.7014(4) 0.9063(3) 0.2413(3) 0.0248(8) Uani 1 1 d .
C1 C 0.7993(4) 0.9531(3) 0.1502(3) 0.0262(8) Uani 1 1 d .
O3 O 0.1003(3) 0.8774(3) 0.1335(3) 0.0320(7) Uani 1 1 d .
N4 N 0.7534(4) 0.9759(3) -0.1242(3) 0.0315(8) Uani 1 1 d .
N2 N 0.8314(4) 0.7919(3) -0.0197(3) 0.0336(9) Uani 1 1 d .
C29 C 0.1721(4) 0.7313(3) 0.0815(3) 0.0236(8) Uani 1 1 d .
C28 C 0.5700(4) 0.7732(3) 0.3375(3) 0.0235(8) Uani 1 1 d .
C27 C 0.6594(4) 0.8186(3) 0.2500(3) 0.0263(9) Uani 1 1 d .
H27A H 0.6912 0.7899 0.1971 0.032 Uiso 1 1 calc R
C26 C 0.2942(4) 0.5986(3) 0.1583(3) 0.0266(9) Uani 1 1 d .
C25 C 0.2163(4) 0.6833(3) 0.1604(3) 0.0241(8) Uani 1 1 d .
H25A H 0.1933 0.7082 0.2155 0.029 Uiso 1 1 calc R
N3 N 0.4462(4) 0.3146(3) 0.3639(3) 0.0323(9) Uani 1 1 d .
C23 C 1.3029(4) 0.6077(4) -0.4196(3) 0.0269(9) Uani 1 1 d .
C22 C 1.1052(4) 0.8286(4) -0.3470(4) 0.0275(9) Uani 1 1 d .
C21 C 0.0964(4) 0.8271(3) 0.0805(3) 0.0266(9) Uani 1 1 d .
C20 C 0.5166(4) 0.8208(4) 0.4126(3) 0.0292(9) Uani 1 1 d .
H20A H 0.4564 0.7918 0.4705 0.035 Uiso 1 1 calc R
C19 C 1.0520(4) 0.8697(4) -0.2577(4) 0.0273(9) Uani 1 1 d .
C18 C 0.6474(4) 0.9523(4) 0.3182(4) 0.0309(9) Uani 1 1 d .
H18A H 0.6748 1.0105 0.3136 0.037 Uiso 1 1 calc R
C17 C 0.3440(4) 0.5531(3) 0.2418(4) 0.0285(9) Uani 1 1 d .
C16 C 1.1811(4) 0.7426(4) -0.3421(3) 0.0269(8) Uani 1 1 d .
H16A H 1.2028 0.7117 -0.2847 0.032 Uiso 1 1 calc R
C15 C 0.2644(4) 0.2755(4) 0.4967(4) 0.0313(10) Uani 1 1 d .
C14 C 0.2023(4) 0.6906(4) 0.0023(4) 0.0335(10) Uani 1 1 d .
H14A H 0.1717 0.7207 -0.0499 0.040 Uiso 1 1 calc R
C13 C 0.3261(5) 0.5601(4) 0.0767(4) 0.0347(10) Uani 1 1 d .
H13A H 0.3792 0.5044 0.0736 0.042 Uiso 1 1 calc R
C12 C 0.2786(5) 0.6047(4) 0.0007(4) 0.0408(12) Uani 1 1 d .
H12A H 0.2977 0.5773 -0.0522 0.049 Uiso 1 1 calc R
C11 C 0.3569(4) 0.2526(4) 0.4130(4) 0.0320(10) Uani 1 1 d .
C58 C 1.2246(4) 0.7027(4) -0.4233(3) 0.0268(9) Uani 1 1 d .
C57 C 0.6807(4) 0.9002(4) -0.0769(4) 0.0331(10) Uani 1 1 d .
C56 C 0.6476(5) 0.7237(5) 0.0303(4) 0.0418(13) Uani 1 1 d .
C55 C 0.7231(4) 0.8035(4) -0.0215(4) 0.0327(10) Uani 1 1 d .
C54 C 1.0771(5) 0.8771(4) -0.4342(4) 0.0374(11) Uani 1 1 d .
H54A H 1.0274 0.9354 -0.4377 0.045 Uiso 1 1 calc R
C53 C 0.5528(5) 0.9114(4) 0.4017(4) 0.0364(11) Uani 1 1 d .
H53A H 0.5140 0.9449 0.4502 0.044 Uiso 1 1 calc R
C52 C 0.1773(5) 0.2069(5) 0.5551(5) 0.0440(13) Uani 1 1 d .
C51 C 0.5313(5) 0.2946(4) 0.2856(4) 0.0394(12) Uani 1 1 d .
H51A H 0.5912 0.3369 0.2513 0.047 Uiso 1 1 calc R
C50 C 0.5686(5) 0.9140(5) -0.0803(5) 0.0447(13) Uani 1 1 d .
C49 C 0.7164(6) 1.0633(5) -0.1772(5) 0.0459(13) Uani 1 1 d .
H49A H 0.7666 1.1143 -0.2120 0.055 Uiso 1 1 calc R
C48 C 1.1229(5) 0.8391(5) -0.5166(4) 0.0444(13) Uani 1 1 d .
H48A H 1.1059 0.8731 -0.5760 0.053 Uiso 1 1 calc R
C47 C 0.7985(6) 0.6194(4) 0.0880(5) 0.0564(17) Uani 1 1 d .
H47A H 0.8272 0.5586 0.1244 0.068 Uiso 1 1 calc R
C46 C 0.3560(6) 0.1676(4) 0.3853(5) 0.0454(13) Uani 1 1 d .
C45 C 0.0905(5) 0.3138(6) 0.6603(5) 0.0546(16) Uani 1 1 d .
H45A H 0.0337 0.3283 0.7168 0.065 Uiso 1 1 calc R
C44 C 0.1823(6) 0.1196(5) 0.5274(5) 0.0561(17) Uani 1 1 d .
H44A H 0.1256 0.0745 0.5666 0.067 Uiso 1 1 calc R
C43 C 0.5366(7) 0.2135(5) 0.2511(5) 0.0549(16) Uani 1 1 d .
H43A H 0.5988 0.2018 0.1962 0.066 Uiso 1 1 calc R
C42 C 0.1789(4) 0.3795(5) 0.5971(4) 0.0426(12) Uani 1 1 d .
H42A H 0.1762 0.4387 0.6113 0.051 Uiso 1 1 calc R
C41 C 0.8666(5) 0.7029(4) 0.0332(5) 0.0443(13) Uani 1 1 d .
H41A H 0.9411 0.6948 0.0344 0.053 Uiso 1 1 calc R
C40 C 0.0892(5) 0.2287(5) 0.6380(5) 0.0500(15) Uani 1 1 d .
H40A H 0.0302 0.1859 0.6777 0.060 Uiso 1 1 calc R
C68 C 1.1933(5) 0.7515(4) -0.5101(4) 0.0418(12) Uani 1 1 d .
H68A H 1.2203 0.7242 -0.5639 0.050 Uiso 1 1 calc R
N5 N 0.0916(6) 0.3882(6) 0.2581(5) 0.0690(18) Uani 1 1 d .
C66 C 0.6892(6) 0.6312(5) 0.0858(5) 0.0499(15) Uani 1 1 d .
H66A H 0.6422 0.5778 0.1211 0.060 Uiso 1 1 calc R
C65 C 0.6061(7) 1.0837(6) -0.1840(6) 0.0613(19) Uani 1 1 d .
H65A H 0.5831 1.1475 -0.2203 0.074 Uiso 1 1 calc R
C64 C 0.2676(6) 0.1006(5) 0.4457(6) 0.0540(16) Uani 1 1 d .
H64A H 0.2683 0.0433 0.4288 0.065 Uiso 1 1 calc R
C63 C 0.5381(6) 0.7385(7) 0.0242(6) 0.063(2) Uani 1 1 d .
H63A H 0.4910 0.6851 0.0565 0.076 Uiso 1 1 calc R
C62 C 0.4975(5) 0.8302(7) -0.0283(6) 0.0569(18) Uani 1 1 d .
H62A H 0.4233 0.8381 -0.0304 0.068 Uiso 1 1 calc R
C61 C 0.4467(7) 0.1511(5) 0.3008(5) 0.0533(16) Uani 1 1 d .
H61A H 0.4469 0.0981 0.2779 0.064 Uiso 1 1 calc R
C60 C 0.5324(6) 1.0086(7) -0.1367(6) 0.0576(18) Uani 1 1 d .
H60A H 0.4594 1.0200 -0.1418 0.069 Uiso 1 1 calc R
C72 C 0.0341(10) 0.4457(10) 0.1999(9) 0.097(3) Uani 1 1 d .
H72A H 0.0490 0.4335 0.1386 0.117 Uiso 1 1 calc R
O32 O -0.0390(8) 0.5154(8) 0.2187(7) 0.123(3) Uani 1 1 d .
C71 C 0.0733(10) 0.4039(9) 0.3542(8) 0.093(3) Uani 1 1 d .
H71A H 0.0143 0.4575 0.3643 0.140 Uiso 1 1 calc R
H71B H 0.1435 0.4216 0.3529 0.140 Uiso 1 1 calc R
H71C H 0.0498 0.3431 0.4091 0.140 Uiso 1 1 calc R
C70 C 0.1781(11) 0.3097(11) 0.2332(12) 0.135(5) Uani 1 1 d .
H70A H 0.1844 0.3050 0.1686 0.202 Uiso 1 1 calc R
H70B H 0.1571 0.2466 0.2850 0.202 Uiso 1 1 calc R
H70C H 0.2508 0.3250 0.2293 0.202 Uiso 1 1 calc R

loop_
_atom_site_aniso_label
_atom_site_aniso_U_11
_atom_site_aniso_U_22
_atom_site_aniso_U_33
_atom_site_aniso_U_23
_atom_site_aniso_U_13
_atom_site_aniso_U_12
Eu1 0.02331(14) 0.01585(14) 0.01922(13) -0.00567(9) -0.00890(9) 0.00279(9)
Eu2 0.01961(13) 0.01605(14) 0.01861(13) -0.00622(9) -0.00758(9) 0.00121(8)
O14 0.0340(18) 0.0296(18) 0.0366(18) -0.0079(14) -0.0194(15) 0.0113(14)
O13 0.045(2) 0.0307(18) 0.0282(16) -0.0146(14) -0.0168(15) 0.0135(15)
O12 0.0339(17) 0.0212(15) 0.0254(15) 0.0012(12) -0.0138(13) -0.0063(12)
O11 0.0332(17) 0.0371(19) 0.0239(15) -0.0093(14) -0.0051(13) -0.0049(14)
O10 0.0280(17) 0.045(2) 0.044(2) -0.0180(18) -0.0080(15) -0.0107(16)
O9 0.0283(16) 0.0402(19) 0.0331(17) -0.0198(15) -0.0123(14) 0.0088(14)
O8 0.0338(18) 0.0363(19) 0.0415(19) -0.0255(16) -0.0126(15) 0.0071(15)
O7 0.047(2) 0.0306(18) 0.0328(17) -0.0164(15) -0.0185(16) 0.0132(15)
O6 0.042(2) 0.041(2) 0.0333(18) -0.0078(16) -0.0229(16) 0.0087(16)
C30 0.027(2) 0.0206(19) 0.0217(19) -0.0014(16) -0.0073(16) -0.0016(16)
O20 0.073(3) 0.0310(18) 0.0317(17) -0.0009(15) -0.0279(18) -0.0215(19)
N1 0.0294(19) 0.031(2) 0.0300(19) -0.0089(16) -0.0096(16) -0.0011(16)
O4 0.0339(19) 0.065(3) 0.0310(18) -0.0089(18) -0.0172(15) 0.0086(18)
C2 0.024(2) 0.024(2) 0.0254(19) -0.0058(16) -0.0101(16) -0.0008(16)
C1 0.024(2) 0.0213(19) 0.031(2) -0.0071(17) -0.0099(17) 0.0020(15)
O3 0.0373(18) 0.0236(16) 0.0379(17) -0.0124(14) -0.0156(14) 0.0031(13)
N4 0.035(2) 0.035(2) 0.0308(19) -0.0115(17) -0.0173(17) -0.0017(17)
N2 0.034(2) 0.028(2) 0.041(2) -0.0135(18) -0.0134(18) 0.0002(17)
C29 0.026(2) 0.0193(18) 0.0245(19) -0.0044(15) -0.0118(16) 0.0020(15)
C28 0.029(2) 0.0209(19) 0.0218(18) -0.0053(15) -0.0118(16) 0.0002(16)
C27 0.034(2) 0.022(2) 0.0219(19) -0.0090(16) -0.0087(17) 0.0032(17)
C26 0.030(2) 0.022(2) 0.028(2) -0.0035(17) -0.0131(17) -0.0040(17)
C25 0.026(2) 0.0231(19) 0.0248(19) -0.0055(15) -0.0121(16) -0.0009(16)
N3 0.042(2) 0.0240(19) 0.0306(19) -0.0072(16) -0.0127(17) -0.0040(17)
C23 0.0186(19) 0.033(2) 0.028(2) -0.0162(18) -0.0021(16) 0.0020(17)
C22 0.032(2) 0.024(2) 0.028(2) -0.0111(18) -0.0119(18) 0.0027(17)
C21 0.028(2) 0.022(2) 0.0240(19) -0.0010(16) -0.0092(17) 0.0021(16)
C20 0.033(2) 0.025(2) 0.026(2) -0.0050(17) -0.0062(17) -0.0054(17)
C19 0.029(2) 0.023(2) 0.030(2) -0.0135(18) -0.0083(18) 0.0013(17)
C18 0.040(2) 0.022(2) 0.037(2) -0.0113(18) -0.017(2) -0.0033(18)
C17 0.033(2) 0.021(2) 0.035(2) -0.0053(18) -0.0199(19) 0.0001(17)
C16 0.029(2) 0.029(2) 0.024(2) -0.0132(16) -0.0100(17) 0.0052(17)
C15 0.028(2) 0.031(2) 0.036(2) -0.0059(19) -0.0181(19) 0.0008(18)
C14 0.039(3) 0.034(2) 0.032(2) -0.010(2) -0.021(2) 0.007(2)
C13 0.040(3) 0.025(2) 0.041(3) -0.016(2) -0.017(2) 0.0104(19)
C12 0.055(3) 0.040(3) 0.037(3) -0.025(2) -0.023(2) 0.016(2)
C11 0.041(3) 0.024(2) 0.032(2) -0.0056(18) -0.015(2) -0.0057(19)
C58 0.023(2) 0.029(2) 0.029(2) -0.0168(18) -0.0050(16) 0.0032(16)
C57 0.030(2) 0.045(3) 0.032(2) -0.021(2) -0.0138(19) 0.004(2)
C56 0.043(3) 0.043(3) 0.040(3) -0.020(2) 0.000(2) -0.021(2)
C55 0.036(2) 0.035(3) 0.031(2) -0.016(2) -0.0088(19) -0.004(2)
C54 0.047(3) 0.034(3) 0.037(2) -0.018(2) -0.024(2) 0.016(2)
C53 0.049(3) 0.031(2) 0.027(2) -0.0150(19) -0.005(2) -0.002(2)
C52 0.051(3) 0.033(3) 0.043(3) 0.002(2) -0.018(3) -0.015(2)
C51 0.046(3) 0.031(3) 0.038(3) -0.016(2) -0.009(2) 0.002(2)
C50 0.033(3) 0.066(4) 0.046(3) -0.029(3) -0.014(2) -0.001(2)
C49 0.056(4) 0.044(3) 0.045(3) -0.012(3) -0.030(3) 0.002(3)
C48 0.059(3) 0.047(3) 0.035(3) -0.022(2) -0.028(3) 0.019(3)
C47 0.074(4) 0.023(3) 0.056(4) -0.006(2) -0.009(3) -0.007(3)
C46 0.066(4) 0.031(3) 0.046(3) -0.011(2) -0.026(3) -0.005(3)
C45 0.034(3) 0.062(4) 0.048(3) -0.009(3) -0.001(2) -0.005(3)
C44 0.069(4) 0.040(3) 0.065(4) 0.000(3) -0.031(3) -0.028(3)
C43 0.073(4) 0.045(3) 0.045(3) -0.025(3) -0.013(3) 0.006(3)
C42 0.028(2) 0.051(3) 0.041(3) -0.018(3) 0.000(2) -0.003(2)
C41 0.048(3) 0.026(2) 0.058(3) -0.010(2) -0.019(3) -0.002(2)
C40 0.035(3) 0.050(3) 0.051(3) 0.004(3) -0.015(3) -0.009(2)
C68 0.054(3) 0.042(3) 0.035(2) -0.024(2) -0.018(2) 0.012(2)
N5 0.059(4) 0.076(5) 0.068(4) -0.009(4) -0.031(3) 0.000(3)
C66 0.058(4) 0.037(3) 0.050(3) -0.015(3) -0.005(3) -0.016(3)
C65 0.077(5) 0.065(4) 0.070(4) -0.028(4) -0.060(4) 0.019(4)
C64 0.068(4) 0.040(3) 0.070(4) -0.017(3) -0.038(4) -0.008(3)
C63 0.044(4) 0.086(6) 0.063(4) -0.025(4) -0.004(3) -0.039(4)
C62 0.028(3) 0.092(6) 0.069(4) -0.037(4) -0.021(3) -0.011(3)
C61 0.079(5) 0.038(3) 0.051(3) -0.023(3) -0.025(3) 0.002(3)
C60 0.038(3) 0.081(5) 0.069(4) -0.029(4) -0.037(3) 0.010(3)
C72 0.094(7) 0.119(10) 0.090(7) -0.026(7) -0.057(6) 0.008(7)
O32 0.128(7) 0.130(8) 0.121(6) -0.055(6) -0.074(5) 0.066(6)
C71 0.100(7) 0.099(8) 0.085(6) -0.015(6) -0.049(6) -0.004(6)
C70 0.110(10) 0.102(10) 0.154(12) -0.029(9) -0.040(9) 0.043(8)

loop_
_atom_type_symbol
_atom_type_description
_atom_type_scat_dispersion_real
_atom_type_scat_dispersion_imag
_atom_type_scat_source
C C 0.0033 0.0016 'International Tables Vol C Tables 4.2.6.8 and 6.1.1.4'
H H 0.0000 0.0000 'International Tables Vol C Tables 4.2.6.8 and 6.1.1.4'
N N 0.0061 0.0033 'International Tables Vol C Tables 4.2.6.8 and 6.1.1.4'
O O 0.0106 0.0060 'International Tables Vol C Tables 4.2.6.8 and 6.1.1.4'
Eu Eu -0.1578 3.6682 'International Tables Vol C Tables 4.2.6.8 and 6.1.1.4'

loop_
_geom_angle_atom_site_label_1
_geom_angle_atom_site_label_2
_geom_angle_atom_site_label_3
_geom_angle
_geom_angle_site_symmetry_1
_geom_angle_site_symmetry_3
O8 Eu1 O12 74.81(13) 1_456 2_666
O8 Eu1 O4 77.13(14) 1_456 .
O12 Eu1 O4 144.35(12) 2_666 .
O8 Eu1 O9 135.60(12) 1_456 2_765
O12 Eu1 O9 72.34(12) 2_666 2_765
O4 Eu1 O9 142.66(12) . 2_765
O8 Eu1 O14 127.43(12) 1_456 .
O12 Eu1 O14 156.62(11) 2_666 .
O4 Eu1 O14 52.01(12) . .
O9 Eu1 O14 91.10(11) 2_765 .
O8 Eu1 O20 86.82(14) 1_456 .
O12 Eu1 O20 122.43(11) 2_666 .
O4 Eu1 O20 76.97(15) . .
O9 Eu1 O20 86.32(14) 2_765 .
O14 Eu1 O20 71.16(12) . .
O8 Eu1 N3 136.21(14) 1_456 .
O12 Eu1 N3 92.74(12) 2_666 .
O4 Eu1 N3 92.50(16) . .
O9 Eu1 N3 74.63(13) 2_765 .
O14 Eu1 N3 66.45(12) . .
O20 Eu1 N3 132.67(12) . .
O8 Eu1 O12 65.84(12) 1_456 .
O12 Eu1 O12 73.02(11) 2_666 .
O4 Eu1 O12 114.23(14) . .
O9 Eu1 O12 76.49(12) 2_765 .
O14 Eu1 O12 119.97(11) . .
O20 Eu1 O12 49.89(10) . .
N3 Eu1 O12 150.56(12) . .
O8 Eu1 N1 74.34(13) 1_456 .
O12 Eu1 N1 73.86(12) 2_666 .
O4 Eu1 N1 77.74(14) . .
O9 Eu1 N1 122.34(13) 2_765 .
O14 Eu1 N1 103.15(13) . .
O20 Eu1 N1 151.23(14) . .
N3 Eu1 N1 61.87(13) . .
O12 Eu1 N1 133.29(11) . .
O8 Eu1 C17 102.04(14) 1_456 .
O12 Eu1 C17 164.77(12) 2_666 .
O4 Eu1 C17 25.83(13) . .
O9 Eu1 C17 117.05(13) 2_765 .
O14 Eu1 C17 26.20(13) . .
O20 Eu1 C17 71.65(12) . .
N3 Eu1 C17 79.20(13) . .
O12 Eu1 C17 119.78(12) . .
N1 Eu1 C17 90.92(13) . .
O8 Eu1 C30 74.27(13) 1_456 .
O12 Eu1 C30 98.42(11) 2_666 .
O4 Eu1 C30 94.67(15) . .
O9 Eu1 C30 81.85(13) 2_765 .
O14 Eu1 C30 95.32(12) . .
O20 Eu1 C30 24.46(11) . .
N3 Eu1 C30 149.50(13) . .
O12 Eu1 C30 25.49(10) . .
N1 Eu1 C30 148.61(13) . .
C17 Eu1 C30 94.94(13) . .
O8 Eu1 Eu1 65.06(9) 1_456 2_666
O12 Eu1 Eu1 38.47(8) 2_666 2_666
O4 Eu1 Eu1 138.50(11) . 2_666
O9 Eu1 Eu1 70.62(8) 2_765 2_666
O14 Eu1 Eu1 150.37(9) . 2_666
O20 Eu1 Eu1 84.21(8) . 2_666
N3 Eu1 Eu1 126.49(10) . 2_666
O12 Eu1 Eu1 34.56(7) . 2_666
N1 Eu1 Eu1 106.33(9) . 2_666
C17 Eu1 Eu1 153.55(9) . 2_666
C30 Eu1 Eu1 59.98(8) . 2_666
O6 Eu2 O10 78.27(15) 1_655 2_775
O6 Eu2 O3 125.00(14) 1_655 2_675
O10 Eu2 O3 77.55(14) 2_775 2_675
O6 Eu2 O11 76.53(13) 1_655 .
O10 Eu2 O11 127.51(13) 2_775 .
O3 Eu2 O11 80.53(12) 2_675 .
O6 Eu2 O7 131.91(13) 1_655 .
O10 Eu2 O7 80.35(14) 2_775 .
O3 Eu2 O7 90.93(12) 2_675 .
O11 Eu2 O7 147.14(13) . .
O6 Eu2 O13 79.67(13) 1_655 .
O10 Eu2 O13 77.47(14) 2_775 .
O3 Eu2 O13 139.55(12) 2_675 .
O11 Eu2 O13 139.70(12) . .
O7 Eu2 O13 53.77(11) . .
O6 Eu2 N2 83.48(15) 1_655 .
O10 Eu2 N2 148.35(14) 2_775 .
O3 Eu2 N2 133.85(13) 2_675 .
O11 Eu2 N2 71.45(13) . .
O7 Eu2 N2 93.31(14) . .
O13 Eu2 N2 73.93(14) . .
O6 Eu2 N4 141.87(14) 1_655 .
O10 Eu2 N4 139.68(14) 2_775 .
O3 Eu2 N4 73.72(13) 2_675 .
O11 Eu2 N4 74.63(12) . .
O7 Eu2 N4 72.52(13) . .
O13 Eu2 N4 107.68(13) . .
N2 Eu2 N4 64.02(14) . .
O6 Eu2 C19 105.83(14) 1_655 .
O10 Eu2 C19 77.99(14) 2_775 .
O3 Eu2 C19 116.17(13) 2_675 .
O11 Eu2 C19 153.48(13) . .
O7 Eu2 C19 27.06(13) . .
O13 Eu2 C19 26.72(13) . .
N2 Eu2 C19 82.47(14) . .
N4 Eu2 C19 89.89(14) . .
O6 Eu2 C21 105.91(13) 1_655 2_675
O10 Eu2 C21 73.95(13) 2_775 2_675
O3 Eu2 C21 19.39(12) 2_675 2_675
O11 Eu2 C21 69.95(12) . 2_675
O7 Eu2 C21 108.70(12) . 2_675
O13 Eu2 C21 148.90(12) . 2_675
N2 Eu2 C21 136.56(13) . 2_675
N4 Eu2 C21 86.99(13) . 2_675
C19 Eu2 C21 131.69(12) . 2_675
O6 Eu2 Eu2 52.29(11) 1_655 2_775
O10 Eu2 Eu2 63.69(9) 2_775 2_775
O3 Eu2 Eu2 72.71(9) 2_675 2_775
O11 Eu2 Eu2 64.40(9) . 2_775
O7 Eu2 Eu2 142.70(10) . 2_775
O13 Eu2 Eu2 121.80(9) . 2_775
N2 Eu2 Eu2 122.38(10) . 2_775
N4 Eu2 Eu2 130.16(10) . 2_775
C19 Eu2 Eu2 138.17(10) . 2_775
C21 Eu2 Eu2 53.72(8) 2_675 2_775
C17 O14 Eu1 89.8(3) . .
C19 O13 Eu2 91.3(3) . .
C30 O12 Eu1 159.6(3) . 2_666
C30 O12 Eu1 92.8(3) . .
Eu1 O12 Eu1 106.98(11) 2_666 .
C1 O11 Eu2 138.5(3) . .
C1 O10 Eu2 143.6(3) . 2_775
C23 O9 Eu1 127.2(3) . 2_765
C23 O8 Eu1 142.5(3) . 1_654
C19 O7 Eu2 92.3(3) . .
C21 O6 Eu2 163.6(4) . 1_455
O20 C30 O12 120.9(4) . .
O20 C30 C28 121.3(4) . .
O12 C30 C28 117.6(4) . .
O20 C30 Eu1 59.4(2) . .
O12 C30 Eu1 61.7(2) . .
C28 C30 Eu1 172.5(3) . .
C30 O20 Eu1 96.1(3) . .
C42 N1 C15 116.7(5) . .
C42 N1 Eu1 123.0(4) . .
C15 N1 Eu1 120.3(3) . .
C17 O4 Eu1 96.6(3) . .
C27 C2 C18 118.9(4) . .
C27 C2 C1 121.2(4) . .
C18 C2 C1 119.9(4) . .
O11 C1 O10 125.4(4) . .
O11 C1 C2 118.5(4) . .
O10 C1 C2 116.1(4) . .
C21 O3 Eu2 121.8(3) . 2_675
C49 N4 C57 117.6(5) . .
C49 N4 Eu2 123.4(4) . .
C57 N4 Eu2 118.8(3) . .
C41 N2 C55 117.5(5) . .
C41 N2 Eu2 122.1(4) . .
C55 N2 Eu2 119.7(3) . .
C14 C29 C25 118.9(4) . .
C14 C29 C21 120.6(4) . .
C25 C29 C21 120.5(4) . .
C20 C28 C27 119.2(4) . .
C20 C28 C30 119.2(4) . .
C27 C28 C30 121.5(4) . .
C2 C27 C28 120.7(4) . .
C25 C26 C13 119.2(4) . .
C25 C26 C17 119.2(4) . .
C13 C26 C17 121.6(4) . .
C26 C25 C29 121.2(4) . .
C51 N3 C11 117.7(5) . .
C51 N3 Eu1 119.9(3) . .
C11 N3 Eu1 121.7(3) . .
O8 C23 O9 124.6(4) . .
O8 C23 C58 115.5(4) . .
O9 C23 C58 119.8(4) . .
C54 C22 C16 120.1(4) . .
C54 C22 C19 119.1(4) . .
C16 C22 C19 120.8(4) . .
O6 C21 O3 123.6(4) . .
O6 C21 C29 118.5(4) . .
O3 C21 C29 117.9(4) . .
O6 C21 Eu2 87.2(3) . 2_675
O3 C21 Eu2 38.8(2) . 2_675
C29 C21 Eu2 149.8(3) . 2_675
C53 C20 C28 120.4(4) . .
O13 C19 O7 122.6(4) . .
O13 C19 C22 118.8(4) . .
O7 C19 C22 118.5(4) . .
O13 C19 Eu2 62.0(2) . .
O7 C19 Eu2 60.7(2) . .
C22 C19 Eu2 178.6(3) . .
C53 C18 C2 120.4(4) . .
O4 C17 O14 121.4(4) . .
O4 C17 C26 119.8(4) . .
O14 C17 C26 118.7(4) . .
O4 C17 Eu1 57.5(2) . .
O14 C17 Eu1 64.0(2) . .
C26 C17 Eu1 175.4(3) . .
C22 C16 C58 119.9(4) . .
N1 C15 C52 123.4(5) . .
N1 C15 C11 118.3(4) . .
C52 C15 C11 118.3(5) . .
C29 C14 C12 120.2(4) . .
C12 C13 C26 119.8(4) . .
C13 C12 C14 120.7(5) . .
N3 C11 C46 122.5(5) . .
N3 C11 C15 117.3(4) . .
C46 C11 C15 120.2(5) . .
C16 C58 C68 119.3(4) . .
C16 C58 C23 121.7(4) . .
C68 C58 C23 119.0(4) . .
N4 C57 C50 122.3(5) . .
N4 C57 C55 117.4(4) . .
C50 C57 C55 120.3(5) . .
C63 C56 C66 122.2(6) . .
C63 C56 C55 120.3(7) . .
C66 C56 C55 117.4(6) . .
N2 C55 C56 122.5(5) . .
N2 C55 C57 119.2(5) . .
C56 C55 C57 118.3(5) . .
C22 C54 C48 120.1(5) . .
C20 C53 C18 120.0(4) . .
C40 C52 C15 117.9(6) . .
C40 C52 C44 122.5(6) . .
C15 C52 C44 119.7(6) . .
N3 C51 C43 123.9(6) . .
C60 C50 C57 118.1(6) . .
C60 C50 C62 123.1(6) . .
C57 C50 C62 118.8(6) . .
N4 C49 C65 123.8(7) . .
C68 C48 C54 120.0(5) . .
C66 C47 C41 117.7(6) . .
C61 C46 C11 117.5(6) . .
C61 C46 C64 122.7(6) . .
C11 C46 C64 119.7(6) . .
C40 C45 C42 119.5(6) . .
C64 C44 C52 121.6(6) . .
C61 C43 C51 118.3(6) . .
N1 C42 C45 123.3(6) . .
N2 C41 C47 124.5(6) . .
C45 C40 C52 119.1(5) . .
C48 C68 C58 120.5(5) . .
C72 N5 C70 124.7(11) . .
C72 N5 C71 119.8(10) . .
C70 N5 C71 115.4(9) . .
C47 C66 C56 120.2(6) . .
C60 C65 C49 119.0(7) . .
C44 C64 C46 120.3(6) . .
C62 C63 C56 121.6(6) . .
C63 C62 C50 120.7(5) . .
C43 C61 C46 120.1(6) . .
C65 C60 C50 119.1(5) . .
O32 C72 N5 125.8(11) . .

loop_
_geom_bond_atom_site_label_1
_geom_bond_atom_site_label_2
_geom_bond_distance
_geom_bond_site_symmetry_2
Eu1 O8 2.338(3) 1_456
Eu1 O12 2.381(3) 2_666
Eu1 O4 2.419(4) .
Eu1 O9 2.431(3) 2_765
Eu1 O14 2.559(4) .
Eu1 O20 2.564(4) .
Eu1 N3 2.609(4) .
Eu1 O12 2.611(3) .
Eu1 N1 2.657(4) .
Eu1 C17 2.848(5) .
Eu1 C30 2.961(4) .
Eu1 Eu1 4.0149(5) 2_666
Eu2 O6 2.291(4) 1_655
Eu2 O10 2.336(3) 2_775
Eu2 O3 2.371(3) 2_675
Eu2 O11 2.372(3) .
Eu2 O7 2.432(3) .
Eu2 O13 2.461(3) .
Eu2 N2 2.561(4) .
Eu2 N4 2.600(4) .
Eu2 C19 2.787(5) .
Eu2 C21 3.217(5) 2_675
Eu2 Eu2 4.2736(5) 2_775
O14 C17 1.257(6) .
O13 C19 1.253(6) .
O12 C30 1.276(5) .
O12 Eu1 2.381(3) 2_666
O11 C1 1.250(6) .
O10 C1 1.262(6) .
O10 Eu2 2.336(3) 2_775
O9 C23 1.265(6) .
O9 Eu1 2.431(3) 2_765
O8 C23 1.255(6) .
O8 Eu1 2.338(3) 1_654
O7 C19 1.269(6) .
O6 C21 1.256(6) .
O6 Eu2 2.291(4) 1_455
C30 O20 1.233(6) .
C30 C28 1.486(6) .
N1 C42 1.334(6) .
N1 C15 1.361(7) .
O4 C17 1.249(6) .
C2 C27 1.398(6) .
C2 C18 1.399(6) .
C2 C1 1.489(6) .
O3 C21 1.257(6) .
O3 Eu2 2.371(3) 2_675
N4 C49 1.318(8) .
N4 C57 1.365(7) .
N2 C41 1.324(7) .
N2 C55 1.351(7) .
C29 C14 1.385(7) .
C29 C25 1.393(6) .
C29 C21 1.496(6) .
C28 C20 1.392(6) .
C28 C27 1.401(6) .
C26 C25 1.392(6) .
C26 C13 1.395(7) .
C26 C17 1.492(6) .
N3 C51 1.322(7) .
N3 C11 1.377(6) .
C23 C58 1.500(6) .
C22 C54 1.381(7) .
C22 C16 1.391(6) .
C22 C19 1.507(6) .
C21 Eu2 3.217(5) 2_675
C20 C53 1.388(7) .
C18 C53 1.393(7) .
C16 C58 1.391(6) .
C15 C52 1.421(7) .
C15 C11 1.428(7) .
C14 C12 1.394(7) .
C13 C12 1.378(7) .
C11 C46 1.411(7) .
C58 C68 1.399(7) .
C57 C50 1.405(7) .
C57 C55 1.447(8) .
C56 C63 1.386(10) .
C56 C66 1.404(10) .
C56 C55 1.430(7) .
C54 C48 1.389(7) .
C52 C40 1.391(9) .
C52 C44 1.422(9) .
C51 C43 1.399(8) .
C50 C60 1.404(10) .
C50 C62 1.439(10) .
C49 C65 1.398(9) .
C48 C68 1.372(8) .
C47 C66 1.366(10) .
C47 C41 1.416(8) .
C46 C61 1.394(9) .
C46 C64 1.420(9) .
C45 C40 1.369(10) .
C45 C42 1.413(8) .
C44 C64 1.351(10) .
C43 C61 1.386(10) .
N5 C72 1.299(12) .
N5 C70 1.436(13) .
N5 C71 1.452(12) .
C65 C60 1.366(11) .
C63 C62 1.375(12) .
C72 O32 1.241(14) .

loop_
_platon_squeeze_void_nr
_platon_squeeze_void_average_x
_platon_squeeze_void_average_y
_platon_squeeze_void_average_z
_platon_squeeze_void_volume
_platon_squeeze_void_count_electrons
1 0.067 0.562 0.965 8.5 0.7
2 0.933 0.437 0.035 8.0 0.8
